data_2237472
loop_
_publ_author_name
'Beginn, Uwe'
'Frosinn, Martin'
'Reichelt, Martin'
'Reuter, Hans'

_publ_section_title
;
 3-Methylideneoxolane-2,5-dione
;
_journal_coeditor_code GG2110
_journal_issue 3
_journal_name_full 'Acta Crystallographica Section E'
_journal_page_first o321
_journal_paper_doi 10.1107/S1600536813002924
_journal_volume 69
_journal_year 2013
_chemical_formula_iupac 'C5 H4 O3'
_chemical_formula_moiety 'C5 H4 O3'
_chemical_formula_sum 'C5 H4 O3'
_chemical_formula_weight 112.08
_chemical_melting_point 340.05
_chemical_name_common
;
3-Methylenedihydrofuran-2,5-dione
;
_chemical_name_systematic
;
3-Methylideneoxolane-2,5-dione
;
_space_group_IT_number 19
_symmetry_cell_setting orthorhombic
_symmetry_space_group_name_Hall 'P 2ac 2ab'
_symmetry_space_group_name_H-M 'P 21 21 21'
_atom_sites_solution_hydrogens geom
_atom_sites_solution_primary direct
_atom_sites_solution_secondary difmap
_audit_creation_method SHELXL-97
_cell_angle_alpha 90.00
_cell_angle_beta 90.00
_cell_angle_gamma 90.00
_cell_formula_units_Z 4
_cell_length_a 5.4854(3)
_cell_length_b 7.3498(5)
_cell_length_c 12.1871(7)
_cell_measurement_reflns_used 6479
_cell_measurement_temperature 100(2)
_cell_measurement_theta_max 27.03
_cell_measurement_theta_min 3.24
_cell_volume 491.34(5)
_computing_cell_refinement 'SAINT (Bruker, 2009)'
_computing_data_collection 'APEX2 (Bruker, 2009)'
_computing_data_reduction 'SAINT (Bruker, 2009)'
_computing_molecular_graphics
;
DIAMOND (Brandenburg, 2006) and Mercury (Macrae <i>et al.</i>,
2008)
;
_computing_publication_material 'SHELXTL (Sheldrick, 2008)'
_computing_structure_refinement 'SHELXL97 (Sheldrick, 2008)'
_computing_structure_solution 'SHELXS97 (Sheldrick, 2008)'
_diffrn_ambient_temperature 100(2)
_diffrn_measured_fraction_theta_full 0.990
_diffrn_measured_fraction_theta_max 0.990
_diffrn_measurement_device_type 'Bruker APEXII CCD'
_diffrn_measurement_method '\f and \w scans'
_diffrn_radiation_monochromator graphite
_diffrn_radiation_source 'fine-focus sealed tube'
_diffrn_radiation_type MoK\a
_diffrn_radiation_wavelength 0.71073
_diffrn_reflns_av_R_equivalents 0.0374
_diffrn_reflns_av_sigmaI/netI 0.0165
_diffrn_reflns_limit_h_max 7
_diffrn_reflns_limit_h_min -7
_diffrn_reflns_limit_k_max 9
_diffrn_reflns_limit_k_min -9
_diffrn_reflns_limit_l_max 16
_diffrn_reflns_limit_l_min -16
_diffrn_reflns_number 18134
_diffrn_reflns_theta_full 27.99
_diffrn_reflns_theta_max 27.99
_diffrn_reflns_theta_min 3.24
_diffrn_standards_number 0
_exptl_absorpt_coefficient_mu 0.128
_exptl_absorpt_correction_T_max 0.9908
_exptl_absorpt_correction_T_min 0.9662
_exptl_absorpt_correction_type multi-scan
_exptl_absorpt_process_details '(SADABS; Bruker, 2009)'
_exptl_crystal_colour colourless
_exptl_crystal_density_diffrn 1.515
_exptl_crystal_density_method 'not measured'
_exptl_crystal_description needle
_exptl_crystal_F_000 232
_exptl_crystal_size_max 0.27
_exptl_crystal_size_mid 0.09
_exptl_crystal_size_min 0.07
_refine_diff_density_max 0.237
_refine_diff_density_min -0.144
_refine_ls_extinction_coef 0.037(9)
_refine_ls_extinction_expression Fc^*^=kFc[1+0.001xFc^2^\l^3^/sin(2\q)]^-1/4^
_refine_ls_extinction_method 'SHELXL97 (Sheldrick, 2008)'
_refine_ls_goodness_of_fit_ref 1.101
_refine_ls_hydrogen_treatment constr
_refine_ls_matrix_type full
_refine_ls_number_parameters 74
_refine_ls_number_reflns 716
_refine_ls_number_restraints 0
_refine_ls_restrained_S_all 1.101
_refine_ls_R_factor_all 0.0324
_refine_ls_R_factor_gt 0.0258
_refine_ls_shift/su_max 0.000
_refine_ls_shift/su_mean 0.000
_refine_ls_structure_factor_coef Fsqd
_refine_ls_weighting_details 'w=1/[\s^2^(Fo^2^)+(0.0343P)^2^+0.0728P] where P=(Fo^2^+2Fc^2^)/3'
_refine_ls_weighting_scheme calc
_refine_ls_wR_factor_gt 0.0620
_refine_ls_wR_factor_ref 0.0648
_reflns_number_gt 639
_reflns_number_total 716
_reflns_threshold_expression I>2\s(I)
_cod_data_source_file gg2110.cif
_cod_data_source_block I
_cod_database_code 2237472
_cod_database_fobs_code 2237472

loop_
_symmetry_equiv_pos_as_xyz
'x, y, z'
'x+1/2, -y+1/2, -z'
'-x, y+1/2, -z+1/2'
'-x+1/2, -y, z+1/2'

loop_
_atom_site_type_symbol
_atom_site_label
_atom_site_fract_x
_atom_site_fract_y
_atom_site_fract_z
_atom_site_U_iso_or_equiv
_atom_site_adp_type
_atom_site_calc_flag
_atom_site_refinement_flags
_atom_site_occupancy
_atom_site_symmetry_multiplicity
O O1 1.00411(19) 0.79021(13) 0.61376(8) 0.0188(3) Uani d . 1 1
C C2 0.8967(3) 0.9113(2) 0.54015(12) 0.0163(3) Uani d . 1 1
O O2 0.99390(19) 0.94361(14) 0.45473(8) 0.0224(3) Uani d . 1 1
C C3 0.6656(3) 0.9775(2) 0.58826(12) 0.0154(3) Uani d . 1 1
C C4 0.6393(3) 0.8894(2) 0.69856(12) 0.0173(3) Uani d . 1 1
H H4A 0.4873 0.8171 0.7028 0.021 Uiso calc R 1 1
H H4B 0.6390 0.9814 0.7579 0.021 Uiso calc R 1 1
C C5 0.8600(3) 0.7691(2) 0.70585(12) 0.0194(3) Uani d . 1 1
O O5 0.9200(2) 0.66606(17) 0.77659(9) 0.0299(3) Uani d . 1 1
C C6 0.5202(3) 1.0912(2) 0.53599(12) 0.0203(3) Uani d . 1 1
H H6A 0.5626 1.1335 0.4648 0.024 Uiso calc R 1 1
H H6B 0.3731 1.1309 0.5695 0.024 Uiso calc R 1 1

loop_
_atom_site_aniso_label
_atom_site_aniso_U_11
_atom_site_aniso_U_22
_atom_site_aniso_U_33
_atom_site_aniso_U_12
_atom_site_aniso_U_13
_atom_site_aniso_U_23
O1 0.0164(5) 0.0215(5) 0.0185(5) 0.0036(5) 0.0003(5) -0.0016(4)
C2 0.0165(7) 0.0155(7) 0.0168(7) -0.0018(6) -0.0029(6) -0.0029(6)
O2 0.0215(6) 0.0279(6) 0.0176(5) -0.0033(5) 0.0038(6) -0.0018(4)
C3 0.0143(7) 0.0157(7) 0.0163(6) -0.0021(6) -0.0004(6) -0.0040(6)
C4 0.0172(7) 0.0176(7) 0.0171(6) 0.0001(6) 0.0005(6) -0.0006(6)
C5 0.0206(8) 0.0212(8) 0.0166(7) 0.0006(7) -0.0012(7) -0.0036(6)
O5 0.0335(7) 0.0330(7) 0.0231(6) 0.0123(6) -0.0013(5) 0.0077(5)
C6 0.0177(7) 0.0187(7) 0.0245(7) -0.0005(7) -0.0009(7) 0.0011(6)

loop_
_atom_type_symbol
_atom_type_description
_atom_type_scat_dispersion_real
_atom_type_scat_dispersion_imag
_atom_type_scat_source
C C 0.0033 0.0000 'International Tables Vol C Tables 4.2.6.8 and 6.1.1.4'
H H 0.0000 0.0000 'International Tables Vol C Tables 4.2.6.8 and 6.1.1.4'
O O 0.0106 0.0060 'International Tables Vol C Tables 4.2.6.8 and 6.1.1.4'

loop_
_geom_angle_atom_site_label_1
_geom_angle_atom_site_label_2
_geom_angle_atom_site_label_3
_geom_angle
_geom_angle_publ_flag
C2 O1 C5 110.65(11) yes
O1 C2 O2 119.98(13) yes
O2 C2 C3 131.52(14) yes
O1 C2 C3 108.49(12) yes
C2 C3 C6 122.35(13) yes
C4 C3 C6 130.45(14) yes
C2 C3 C4 107.19(13) yes
C3 C4 C5 103.29(13) yes
O1 C5 O5 120.01(14) yes
O5 C5 C4 129.68(15) yes
O1 C5 C4 110.31(12) yes
C3 C4 H4A 111.1 no
C5 C4 H4A 111.1 no
C3 C4 H4B 111.1 no
C5 C4 H4B 111.1 no
H4A C4 H4B 109.1 no
C3 C6 H6A 120.0 no
C3 C6 H6B 120.0 no
H6A C6 H6B 120.0 no

loop_
_geom_bond_atom_site_label_1
_geom_bond_atom_site_label_2
_geom_bond_distance
_geom_bond_publ_flag
O1 C5 1.382(2) no
O1 C2 1.394(2) no
C2 O2 1.193(2) no
C2 C3 1.479(2) no
C3 C6 1.319(2) no
C3 C4 1.499(2) no
C4 C5 1.502(2) no
C4 H4A 0.9900 no
C4 H4B 0.9900 no
C5 O5 1.194(2) no
C6 H6A 0.9500 no
C6 H6B 0.9500 no

loop_
_geom_hbond_atom_site_label_D
_geom_hbond_atom_site_label_H
_geom_hbond_atom_site_label_A
_geom_hbond_site_symmetry_A
_geom_hbond_distance_DH
_geom_hbond_distance_HA
_geom_hbond_distance_DA
_geom_hbond_angle_DHA
C6 H6A O5 4_674 0.95 2.73 3.645(2) 162
C6 H6B O5 3_656 0.95 2.48 3.369(2) 155
C4 H4B O2 4_675 0.99 2.57 3.433(2) 146
C4 H4A O2 2_466 0.99 2.71 3.181(2) 109

loop_
_geom_torsion_atom_site_label_1
_geom_torsion_atom_site_label_2
_geom_torsion_atom_site_label_3
_geom_torsion_atom_site_label_4
_geom_torsion
O1 C2 C3 C4 0.65(15)
C2 C3 C4 C5 -1.86(15)
C3 C4 C5 O1 2.54(16)
C4 C5 O1 C2 -2.28(16)
C5 O1 C2 C3 1.00(15)

loop_
_cod_related_entry_id
_cod_related_entry_database
_cod_related_entry_code
1 ChemSpider 67661
